data_4500884
loop_
_publ_author_name
'Ghosh, Totan'
'Chattopadhyay, Tanmay'
'Das, Sudhanshu'
'Mondal, Sandip'
'Suresh, Eringathodi'
'Zangrando, Ennio'
'Das, Debasis'

_publ_section_title
;
 Thiocyanate and Dicyanamide Anion Controlled Nuclearity in Mn, Co, Ni,
 Cu, and Zn Metal Complexes with Hemilabile Ligand 2-Benzoylpyridine
;
_journal_issue 7
_journal_name_full 'Crystal Growth &amp; Design'
_journal_page_first 3198
_journal_paper_doi 10.1021/cg2004485
_journal_volume 11
_journal_year 2011
_chemical_formula_sum 'C16 H9 Cu N7 O'
_chemical_formula_weight 378.84
_chemical_name_systematic
; 
 ? 
;
_space_group_IT_number 19
_symmetry_cell_setting orthorhombic
_symmetry_space_group_name_Hall 'P 2ac 2ab'
_symmetry_space_group_name_H-M 'P 21 21 21'
_atom_sites_solution_hydrogens geom
_atom_sites_solution_primary direct
_atom_sites_solution_secondary difmap
_audit_creation_method SHELXL-97
_cell_angle_alpha 90.00
_cell_angle_beta 90.00
_cell_angle_gamma 90.00
_cell_formula_units_Z 4
_cell_length_a 8.3767(12)
_cell_length_b 12.9906(18)
_cell_length_c 15.469(2)
_cell_measurement_reflns_used 5724
_cell_measurement_temperature 293(2)
_cell_measurement_theta_max 28.01
_cell_measurement_theta_min 2.63
_cell_volume 1683.3(4)
_computing_cell_refinement 'BRUKER SMART'
_computing_data_collection 'BRUKER SMART'
_computing_data_reduction 'BRUKER SAINT'
_computing_molecular_graphics 'Ortep3 for Windows (Farrugia,1997)'
_computing_publication_material 'Wingx 1.80.05 (Farrugia, 1999)'
_computing_structure_refinement 'SHELX97 (Sheldrick, 2008)'
_computing_structure_solution 'SHELX97 (Sheldrick, 2008)'
_diffrn_ambient_temperature 293(2)
_diffrn_measured_fraction_theta_full 0.962
_diffrn_measured_fraction_theta_max 0.962
_diffrn_measurement_device_type 'BRUKER SMART APEX CCD DIFFRACTOMETER'
_diffrn_measurement_method 'OMEGA-PHI SCAN'
_diffrn_radiation_monochromator graphite
_diffrn_radiation_source 'fine-focus sealed tube'
_diffrn_radiation_type MoK\a
_diffrn_radiation_wavelength 0.71073
_diffrn_reflns_av_R_equivalents 0.0229
_diffrn_reflns_av_sigmaI/netI 0.0371
_diffrn_reflns_limit_h_max 9
_diffrn_reflns_limit_h_min -11
_diffrn_reflns_limit_k_max 17
_diffrn_reflns_limit_k_min -16
_diffrn_reflns_limit_l_max 19
_diffrn_reflns_limit_l_min -20
_diffrn_reflns_number 10042
_diffrn_reflns_theta_full 28.33
_diffrn_reflns_theta_max 28.33
_diffrn_reflns_theta_min 2.05
_exptl_absorpt_coefficient_mu 1.316
_exptl_absorpt_correction_T_max 0.8347
_exptl_absorpt_correction_T_min 0.6778
_exptl_absorpt_correction_type multi-scan
_exptl_absorpt_process_details 'BRUKER SADABS'
_exptl_crystal_colour blue
_exptl_crystal_density_diffrn 1.495
_exptl_crystal_density_method 'not measured'
_exptl_crystal_description plate
_exptl_crystal_F_000 764
_exptl_crystal_size_max 0.36
_exptl_crystal_size_mid 0.22
_exptl_crystal_size_min 0.16
_refine_diff_density_max 0.411
_refine_diff_density_min -0.304
_refine_diff_density_rms 0.047
_refine_ls_abs_structure_details 'Flack H D (1983), Acta Cryst. A39, 876-881'
_refine_ls_abs_structure_Flack -0.043(11)
_refine_ls_extinction_method none
_refine_ls_goodness_of_fit_ref 1.039
_refine_ls_hydrogen_treatment constr
_refine_ls_matrix_type full
_refine_ls_number_parameters 226
_refine_ls_number_reflns 3908
_refine_ls_number_restraints 0
_refine_ls_restrained_S_all 1.039
_refine_ls_R_factor_all 0.0293
_refine_ls_R_factor_gt 0.0271
_refine_ls_shift/su_max 0.002
_refine_ls_shift/su_mean 0.000
_refine_ls_structure_factor_coef Fsqd
_refine_ls_weighting_details 'calc w=1/[\s^2^(Fo^2^)+(0.0320P)^2^+0.0000P] where P=(Fo^2^+2Fc^2^)/3'
_refine_ls_weighting_scheme calc
_refine_ls_wR_factor_gt 0.0640
_refine_ls_wR_factor_ref 0.0648
_reflns_number_gt 3672
_reflns_number_total 3908
_reflns_threshold_expression >2sigma(I)
_cod_data_source_file cg2004485_si_011.cif
_cod_data_source_block 7
_cod_depositor_comments
;
The following automatic conversions were performed:

'_symmetry_cell_setting' value 'Orthorhombic' changed to
'orthorhombic' according to
/home/saulius/struct/CIF-dictionaries/cif_core.dic dictionary named
'cif_core.dic' version 2.4.1 from
2010-06-29.

'_exptl_absorpt_correction_type' value 'MULTI-SCAN'
changed to 'multi-scan' according to
/home/saulius/struct/CIF-dictionaries/cif_core.dic dictionary named
'cif_core.dic' version 2.4.1 from 2010-06-29.

Automatic conversion script
Id: cif_fix_values 1715 2011-07-08 13:25:40Z adriana 
;
_cod_database_code 4500884

loop_
_symmetry_equiv_pos_as_xyz
'x, y, z'
'-x+1/2, -y, z+1/2'
'-x, y+1/2, -z+1/2'
'x+1/2, -y+1/2, -z'

loop_
_atom_site_label
_atom_site_type_symbol
_atom_site_fract_x
_atom_site_fract_y
_atom_site_fract_z
_atom_site_U_iso_or_equiv
_atom_site_adp_type
_atom_site_occupancy
_atom_site_calc_flag
_atom_site_refinement_flags
Cu Cu 0.80221(3) 0.921300(17) 0.696805(13) 0.03210(7) Uani 1 d .
N1 N 1.0228(2) 0.87078(12) 0.66185(10) 0.0366(3) Uani 1 d .
N2 N 0.7376(2) 0.92061(17) 0.57067(12) 0.0559(5) Uani 1 d .
N3 N 0.5628(3) 0.96145(19) 0.44994(12) 0.0646(6) Uani 1 d .
N4 N 0.6217(2) 1.05705(16) 0.31781(11) 0.0540(5) Uani 1 d .
N7 N 0.7044(3) 0.76518(15) 0.72072(14) 0.0612(5) Uani 1 d .
N6 N 0.6428(3) 0.59086(19) 0.7642(3) 0.1204(14) Uani 1 d .
N5 N 0.3924(2) 0.50131(14) 0.77795(13) 0.0558(5) Uani 1 d .
O1 O 0.9661(2) 1.07731(12) 0.65781(11) 0.0596(4) Uani 1 d .
C1 C 1.0762(3) 0.77704(15) 0.68155(13) 0.0444(5) Uani 1 d .
H1 H 1.0100 0.7329 0.7125 0.053 Uiso 1 calc R
C2 C 1.2256(3) 0.74293(18) 0.65786(16) 0.0541(6) Uani 1 d .
H2 H 1.2598 0.6773 0.6732 0.065 Uiso 1 calc R
C3 C 1.3231(3) 0.80690(19) 0.61152(18) 0.0635(6) Uani 1 d .
H3 H 1.4244 0.7855 0.5947 0.076 Uiso 1 calc R
C4 C 1.2682(3) 0.90387(19) 0.59012(17) 0.0564(6) Uani 1 d .
H4 H 1.3320 0.9486 0.5583 0.068 Uiso 1 calc R
C5 C 1.1178(2) 0.93381(16) 0.61642(12) 0.0406(4) Uani 1 d .
C6 C 1.0590(3) 1.04273(15) 0.60478(14) 0.0441(5) Uani 1 d .
C7 C 1.1161(3) 1.10573(16) 0.53117(14) 0.0479(5) Uani 1 d .
C12 C 1.1453(4) 1.06327(19) 0.45044(15) 0.0632(7) Uani 1 d .
H12 H 1.1343 0.9928 0.4418 0.076 Uiso 1 calc R
C11 C 1.1912(4) 1.1267(2) 0.38264(17) 0.0777(8) Uani 1 d .
H11 H 1.2090 1.0989 0.3281 0.093 Uiso 1 calc R
C10 C 1.2101(5) 1.2298(2) 0.39586(19) 0.0839(9) Uani 1 d .
H10 H 1.2387 1.2722 0.3500 0.101 Uiso 1 calc R
C9 C 1.1874(5) 1.2709(2) 0.4759(2) 0.0918(12) Uani 1 d .
H9 H 1.2051 1.3407 0.4849 0.110 Uiso 1 calc R
C8 C 1.1383(4) 1.20964(18) 0.54378(17) 0.0733(9) Uani 1 d .
H8 H 1.1203 1.2385 0.5979 0.088 Uiso 1 calc R
C13 C 0.6629(3) 0.94293(16) 0.51149(13) 0.0468(5) Uani 1 d .
C14 C 0.6010(3) 1.01250(17) 0.38113(13) 0.0461(5) Uani 1 d .
C16 C 0.6661(3) 0.68503(18) 0.73942(17) 0.0573(6) Uani 1 d .
C15 C 0.5039(3) 0.54871(17) 0.77009(19) 0.0590(6) Uani 1 d .

loop_
_atom_site_aniso_label
_atom_site_aniso_U_11
_atom_site_aniso_U_22
_atom_site_aniso_U_33
_atom_site_aniso_U_23
_atom_site_aniso_U_13
_atom_site_aniso_U_12
Cu 0.03165(11) 0.03440(11) 0.03025(10) 0.00163(9) 0.00285(9) 0.00289(10)
N1 0.0368(9) 0.0372(8) 0.0359(8) 0.0007(6) 0.0000(7) 0.0009(7)
N2 0.0541(11) 0.0691(12) 0.0444(9) 0.0110(9) -0.0036(8) 0.0035(10)
N3 0.0470(12) 0.0993(15) 0.0474(10) 0.0199(10) -0.0042(9) -0.0042(11)
N4 0.0537(11) 0.0723(13) 0.0360(9) 0.0055(8) -0.0030(8) 0.0040(10)
N7 0.0556(12) 0.0497(10) 0.0783(13) 0.0118(9) 0.0064(11) -0.0083(10)
N6 0.0507(14) 0.0647(15) 0.246(4) 0.054(2) -0.012(2) -0.0143(12)
N5 0.0463(12) 0.0536(11) 0.0676(13) 0.0029(9) 0.0040(9) -0.0107(9)
O1 0.0652(11) 0.0449(8) 0.0686(9) 0.0094(8) 0.0270(8) 0.0090(9)
C1 0.0458(12) 0.0405(10) 0.0469(12) 0.0054(8) -0.0018(9) 0.0032(9)
C2 0.0509(14) 0.0459(11) 0.0655(13) 0.0011(10) -0.0032(11) 0.0126(11)
C3 0.0425(14) 0.0645(15) 0.0834(17) 0.0002(13) 0.0107(13) 0.0119(12)
C4 0.0435(13) 0.0552(14) 0.0705(14) 0.0070(12) 0.0143(11) 0.0014(10)
C5 0.0370(10) 0.0413(11) 0.0436(9) 0.0015(8) 0.0034(8) -0.0002(9)
C6 0.0416(11) 0.0405(10) 0.0502(11) 0.0032(9) 0.0058(9) -0.0020(9)
C7 0.0485(13) 0.0444(12) 0.0509(12) 0.0057(9) 0.0062(10) -0.0042(10)
C12 0.0840(19) 0.0482(13) 0.0575(13) 0.0018(11) 0.0057(12) -0.0130(12)
C11 0.106(2) 0.0760(17) 0.0512(13) 0.0023(12) 0.0112(16) -0.0171(19)
C10 0.115(3) 0.0650(16) 0.0722(17) 0.0188(14) 0.027(2) -0.0188(18)
C9 0.147(3) 0.0449(13) 0.0835(19) 0.0049(13) 0.037(2) -0.020(2)
C8 0.110(3) 0.0471(13) 0.0632(16) 0.0026(11) 0.0274(15) -0.0079(14)
C13 0.0477(13) 0.0534(12) 0.0392(10) 0.0039(9) 0.0048(9) 0.0012(10)
C14 0.0387(11) 0.0601(13) 0.0394(11) -0.0045(9) -0.0041(9) 0.0054(10)
C16 0.0383(13) 0.0505(13) 0.0831(17) 0.0081(12) 0.0002(11) -0.0071(10)
C15 0.0451(13) 0.0442(12) 0.0876(18) 0.0093(11) 0.0004(12) -0.0028(10)

loop_
_atom_type_symbol
_atom_type_description
_atom_type_scat_dispersion_real
_atom_type_scat_dispersion_imag
_atom_type_scat_source
C C 0.0033 0.0016 'International Tables Vol C Tables 4.2.6.8 and 6.1.1.4'
H H 0.0000 0.0000 'International Tables Vol C Tables 4.2.6.8 and 6.1.1.4'
N N 0.0061 0.0033 'International Tables Vol C Tables 4.2.6.8 and 6.1.1.4'
O O 0.0106 0.0060 'International Tables Vol C Tables 4.2.6.8 and 6.1.1.4'
Cu Cu 0.3201 1.2651 'International Tables Vol C Tables 4.2.6.8 and 6.1.1.4'

loop_
_geom_angle_atom_site_label_1
_geom_angle_atom_site_label_2
_geom_angle_atom_site_label_3
_geom_angle
_geom_angle_site_symmetry_1
_geom_angle_site_symmetry_3
N5 Cu N4 90.22(8) 3_656 2_675
N5 Cu N2 88.41(8) 3_656 .
N4 Cu N2 171.50(9) 2_675 .
N5 Cu N1 166.77(7) 3_656 .
N4 Cu N1 90.27(7) 2_675 .
N2 Cu N1 89.15(7) . .
N5 Cu N7 98.25(8) 3_656 .
N4 Cu N7 95.18(8) 2_675 .
N2 Cu N7 93.32(8) . .
N1 Cu N7 94.87(7) . .
N5 Cu O1 94.23(8) 3_656 .
N4 Cu O1 86.40(8) 2_675 .
N2 Cu O1 85.33(8) . .
N1 Cu O1 72.61(8) . .
N7 Cu O1 167.40(9) . .
C1 N1 C5 118.62(18) . .
C1 N1 Cu 122.60(14) . .
C5 N1 Cu 118.78(13) . .
C13 N2 Cu 156.1(2) . .
C13 N3 C14 122.8(2) . .
C14 N4 Cu 156.44(19) . 2_674
C16 N7 Cu 172.9(2) . .
C15 N6 C16 123.9(3) . .
C15 N5 Cu 174.7(2) . 3_646
N1 C1 C2 122.5(2) . .
N1 C1 H1 118.7 . .
C2 C1 H1 118.7 . .
C3 C2 C1 119.1(2) . .
C3 C2 H2 120.4 . .
C1 C2 H2 120.4 . .
C2 C3 C4 118.8(2) . .
C2 C3 H3 120.6 . .
C4 C3 H3 120.6 . .
C5 C4 C3 119.4(2) . .
C5 C4 H4 120.3 . .
C3 C4 H4 120.3 . .
N1 C5 C4 121.6(2) . .
N1 C5 C6 116.20(17) . .
C4 C5 C6 121.8(2) . .
O1 C6 C7 121.38(19) . .
O1 C6 C5 118.33(18) . .
C7 C6 C5 120.28(18) . .
C8 C7 C12 119.6(2) . .
C8 C7 C6 118.5(2) . .
C12 C7 C6 121.96(19) . .
C7 C12 C11 119.5(2) . .
C7 C12 H12 120.2 . .
C11 C12 H12 120.2 . .
C10 C11 C12 120.1(3) . .
C10 C11 H11 119.9 . .
C12 C11 H11 119.9 . .
C9 C10 C11 120.3(2) . .
C9 C10 H10 119.8 . .
C11 C10 H10 119.8 . .
C10 C9 C8 120.5(2) . .
C10 C9 H9 119.8 . .
C8 C9 H9 119.7 . .
C7 C8 C9 119.9(2) . .
C7 C8 H8 120.1 . .
C9 C8 H8 120.1 . .
N2 C13 N3 172.1(2) . .
N4 C14 N3 174.2(3) . .
N7 C16 N6 171.9(3) . .
N5 C15 N6 171.5(3) . .

loop_
_geom_bond_atom_site_label_1
_geom_bond_atom_site_label_2
_geom_bond_distance
_geom_bond_site_symmetry_2
Cu N5 1.9727(19) 3_656
Cu N4 1.9971(18) 2_675
Cu N2 2.0248(19) .
Cu N1 2.0344(17) .
Cu N7 2.2183(19) .
Cu O1 2.5211(19) .
N1 C1 1.333(2) .
N1 C5 1.340(2) .
N2 C13 1.146(3) .
N3 C13 1.291(3) .
N3 C14 1.294(3) .
N4 C14 1.151(3) .
N4 Cu 1.9971(18) 2_674
N7 C16 1.127(3) .
N6 C15 1.289(4) .
N6 C16 1.297(3) .
N5 C15 1.125(3) .
N5 Cu 1.9727(19) 3_646
O1 C6 1.217(2) .
C1 C2 1.377(3) .
C1 H1 0.9300 .
C2 C3 1.368(3) .
C2 H2 0.9300 .
C3 C4 1.381(3) .
C3 H3 0.9300 .
C4 C5 1.380(3) .
C4 H4 0.9300 .
C5 C6 1.509(3) .
C6 C7 1.482(3) .
C7 C8 1.376(3) .
C7 C12 1.387(3) .
C12 C11 1.388(3) .
C12 H12 0.9300 .
C11 C10 1.364(4) .
C11 H11 0.9300 .
C10 C9 1.362(4) .
C10 H10 0.9300 .
C9 C8 1.380(3) .
C9 H9 0.9300 .
C8 H8 0.9300 .
